data_7710474
loop_
_publ_author_name
'Gradiski, Matthew Viktor'
'Rennie, Benjamin E.'
'Lough, Alan'
'Morris, Robert H.'

_publ_section_title
;
 Electronic Insights into Aminoquinoline-Based PNHN Ligands: Protonation
 State Dictates Geometry While Coordination Environment Dictates N-H
 Acidity and Bond Strength
;
_journal_name_full 'Dalton Transactions'
_journal_paper_doi 10.1039/D2DT01556K
_journal_year 2022
_chemical_formula_moiety 'C42 H38 Cl3 N2 P2 Rh'
_chemical_formula_sum 'C42 H38 Cl3 N2 P2 Rh'
_chemical_formula_weight 841.94
_space_group_crystal_system monoclinic
_space_group_IT_number 14
_space_group_name_Hall '-P 2ybc'
_space_group_name_H-M_alt 'P 1 21/c 1'
_atom_sites_solution_hydrogens mixed
_audit_creation_method SHELXL-2016/6
_audit_update_record
;
2021-12-19 deposited with the CCDC.	2022-06-13 downloaded from the CCDC.
;
_cell_angle_alpha 90
_cell_angle_beta 97.340(3)
_cell_angle_gamma 90
_cell_formula_units_Z 4
_cell_length_a 11.0823(12)
_cell_length_b 19.724(2)
_cell_length_c 17.977(2)
_cell_measurement_reflns_used 9899
_cell_measurement_temperature 150(2)
_cell_measurement_theta_max 26.14
_cell_measurement_theta_min 2.28
_cell_volume 3897.3(7)
_computing_cell_refinement APEX2
_computing_data_collection 'APEX2 (Bruker, 2014)'
_computing_data_reduction 'SAINT (Bruker, 2014)'
_computing_molecular_graphics 'PLATON (Spek, 2009)'
_computing_publication_material 'SHELXTL (Sheldrick, 2008)'
_computing_structure_refinement 'SHELXL-2016/6 (Sheldrick, 2016)'
_computing_structure_solution 'SHELXT (Sheldrick, 2015)'
_diffrn_ambient_temperature 150(2)
_diffrn_measured_fraction_theta_full 1.000
_diffrn_measured_fraction_theta_max 0.997
_diffrn_measurement_device_type 'Bruker Kappa APEX-DUO CCD'
_diffrn_measurement_method '\f and \w scans'
_diffrn_radiation_type MoK\a
_diffrn_radiation_wavelength 0.71073
_diffrn_reflns_av_R_equivalents 0.1007
_diffrn_reflns_av_unetI/netI 0.0682
_diffrn_reflns_Laue_measured_fraction_full 1.000
_diffrn_reflns_Laue_measured_fraction_max 0.997
_diffrn_reflns_limit_h_max 14
_diffrn_reflns_limit_h_min -14
_diffrn_reflns_limit_k_max 25
_diffrn_reflns_limit_k_min -25
_diffrn_reflns_limit_l_max 23
_diffrn_reflns_limit_l_min -23
_diffrn_reflns_number 78494
_diffrn_reflns_point_group_measured_fraction_full 1.000
_diffrn_reflns_point_group_measured_fraction_max 0.997
_diffrn_reflns_theta_full 25.242
_diffrn_reflns_theta_max 27.555
_diffrn_reflns_theta_min 1.540
_diffrn_source 'sealed tube with Bruker Triumph monochromater'
_exptl_absorpt_coefficient_mu 0.758
_exptl_absorpt_correction_T_max 0.7456
_exptl_absorpt_correction_T_min 0.6948
_exptl_absorpt_correction_type multi-scan
_exptl_absorpt_process_details 'SADABS (Bruker, 2014)'
_exptl_crystal_colour orange
_exptl_crystal_density_diffrn 1.435
_exptl_crystal_description needle
_exptl_crystal_F_000 1720
_exptl_crystal_size_max 0.250
_exptl_crystal_size_mid 0.120
_exptl_crystal_size_min 0.120
_refine_diff_density_max 0.714
_refine_diff_density_min -0.916
_refine_diff_density_rms 0.095
_refine_ls_extinction_method none
_refine_ls_goodness_of_fit_ref 0.997
_refine_ls_hydrogen_treatment mixed
_refine_ls_matrix_type full
_refine_ls_number_parameters 483
_refine_ls_number_reflns 8994
_refine_ls_number_restraints 57
_refine_ls_restrained_S_all 1.002
_refine_ls_R_factor_all 0.0838
_refine_ls_R_factor_gt 0.0372
_refine_ls_shift/su_max 0.001
_refine_ls_shift/su_mean 0.000
_refine_ls_structure_factor_coef Fsqd
_refine_ls_weighting_details 'w=1/[\s^2^(Fo^2^)+(0.0232P)^2^+3.7161P] where P=(Fo^2^+2Fc^2^)/3'
_refine_ls_weighting_scheme calc
_refine_ls_wR_factor_gt 0.0647
_refine_ls_wR_factor_ref 0.0778
_reflns_Friedel_coverage 0.000
_reflns_number_gt 5989
_reflns_number_total 8994
_reflns_threshold_expression 'I > 2\s(I)'
_cod_data_source_file d2dt01556k2.cif
_cod_data_source_block d18135_a
_cod_original_cell_volume 3897.4(8)
_cod_original_sg_symbol_H-M 'P 21/c'
_cod_database_code 7710474
_shelx_shelxl_version_number 2016/6
_shelx_space_group_comment
; 
The symmetry employed for this shelxl refinement is uniquely defined 
by the following loop, which should always be used as a source of 
symmetry information in preference to the above space-group names. 
They are only intended as comments. 
;
_shelx_estimated_absorpt_t_min 0.833
_shelx_estimated_absorpt_t_max 0.914

loop_
_space_group_symop_operation_xyz
'x, y, z'
'-x, y+1/2, -z+1/2'
'-x, -y, -z'
'x, -y-1/2, z-1/2'

loop_
_atom_site_label
_atom_site_type_symbol
_atom_site_fract_x
_atom_site_fract_y
_atom_site_fract_z
_atom_site_U_iso_or_equiv
_atom_site_adp_type
_atom_site_occupancy
_atom_site_site_symmetry_order
_atom_site_calc_flag
_atom_site_refinement_flags_posn
_atom_site_refinement_flags_adp
_atom_site_refinement_flags_occupancy
_atom_site_disorder_assembly
_atom_site_disorder_group
Rh1 Rh 0.67758(2) 0.59265(2) 0.32165(2) 0.01587(6) Uani 1 1 d . . . . .
P1 P 0.84482(6) 0.60020(4) 0.26831(4) 0.01731(16) Uani 1 1 d . . . . .
P2 P 0.54873(7) 0.63127(4) 0.22551(4) 0.01918(17) Uani 1 1 d . . . . .
N1 N 0.7959(2) 0.56056(13) 0.41674(13) 0.0166(5) Uani 1 1 d . . . . .
H1N H 0.799(3) 0.5176(15) 0.4125(15) 0.018(8) Uiso 1 1 d . . . . .
N2 N 0.5528(2) 0.58221(11) 0.40115(13) 0.0184(5) Uani 1 1 d . . . . .
C1 C 0.9619(2) 0.56724(15) 0.34175(16) 0.0218(7) Uani 1 1 d . . . . .
H1A H 0.969285 0.517468 0.336850 0.026 Uiso 1 1 calc R U . . .
H1B H 1.041788 0.587980 0.336721 0.026 Uiso 1 1 calc R U . . .
C2 C 0.9233(2) 0.58498(15) 0.41752(16) 0.0221(6) Uani 1 1 d . . . . .
H2A H 0.977500 0.562617 0.458288 0.027 Uiso 1 1 calc R U . . .
H2B H 0.927471 0.634610 0.425680 0.027 Uiso 1 1 calc R U . . .
C3 C 0.7406(3) 0.57321(14) 0.48398(15) 0.0182(6) Uani 1 1 d . . . . .
C4 C 0.8031(3) 0.57548(15) 0.55475(16) 0.0253(7) Uani 1 1 d . . . . .
H4A H 0.889316 0.571882 0.561586 0.030 Uiso 1 1 calc R U . . .
C5 C 0.7398(3) 0.58317(17) 0.61751(17) 0.0328(8) Uani 1 1 d . . . . .
H5A H 0.784058 0.585008 0.666357 0.039 Uiso 1 1 calc R U . . .
C6 C 0.6165(3) 0.58798(17) 0.60910(16) 0.0313(8) Uani 1 1 d . . . . .
H6A H 0.575303 0.592372 0.652071 0.038 Uiso 1 1 calc R U . . .
C7 C 0.5492(3) 0.58649(15) 0.53699(16) 0.0222(6) Uani 1 1 d . . . . .
C8 C 0.4213(3) 0.59036(16) 0.52425(16) 0.0265(7) Uani 1 1 d . . . . .
H8A H 0.375547 0.594043 0.565307 0.032 Uiso 1 1 calc R U . . .
C9 C 0.3639(3) 0.58880(16) 0.45307(17) 0.0259(7) Uani 1 1 d . . . . .
H9A H 0.277584 0.589851 0.444018 0.031 Uiso 1 1 calc R U . . .
C10 C 0.4322(3) 0.58563(15) 0.39306(16) 0.0223(6) Uani 1 1 d . . . . .
H10A H 0.390000 0.585940 0.343626 0.027 Uiso 1 1 calc R U . . .
C11 C 0.6128(3) 0.58077(13) 0.47375(15) 0.0180(6) Uani 1 1 d . . . . .
C21 C 0.9026(3) 0.68466(15) 0.25143(16) 0.0221(7) Uani 1 1 d . . . . .
C22 C 1.0043(3) 0.69590(18) 0.2151(2) 0.0409(9) Uani 1 1 d . . . . .
H22A H 1.046985 0.658491 0.197760 0.049 Uiso 1 1 calc R U . . .
C23 C 1.0439(4) 0.7616(2) 0.2040(2) 0.0512(11) Uani 1 1 d . . . . .
H23A H 1.111713 0.768893 0.177574 0.061 Uiso 1 1 calc R U . . .
C24 C 0.9862(4) 0.81530(19) 0.2308(2) 0.0484(10) Uani 1 1 d . . . . .
H24A H 1.013013 0.860110 0.222576 0.058 Uiso 1 1 calc R U . . .
C25 C 0.8898(4) 0.80490(17) 0.2696(2) 0.0441(10) Uani 1 1 d . . . . .
H25A H 0.851910 0.842498 0.290194 0.053 Uiso 1 1 calc R U . . .
C26 C 0.8467(3) 0.74007(15) 0.27927(18) 0.0301(8) Uani 1 1 d . . . . .
H26A H 0.778099 0.733610 0.305234 0.036 Uiso 1 1 calc R U . . .
C31 C 0.8636(2) 0.54940(14) 0.18581(16) 0.0187(6) Uani 1 1 d . . . . .
C32 C 0.8602(3) 0.47918(16) 0.19352(17) 0.0287(7) Uani 1 1 d . . . . .
H32A H 0.853449 0.459862 0.241226 0.034 Uiso 1 1 calc R U . . .
C33 C 0.8665(3) 0.43734(17) 0.13252(19) 0.0373(9) Uani 1 1 d . . . . .
H33A H 0.865076 0.389521 0.138654 0.045 Uiso 1 1 calc R U . . .
C34 C 0.8750(3) 0.46465(18) 0.06276(19) 0.0380(9) Uani 1 1 d . . . . .
H34A H 0.879499 0.435745 0.020926 0.046 Uiso 1 1 calc R U . . .
C35 C 0.8769(3) 0.53393(18) 0.05398(18) 0.0338(8) Uani 1 1 d . . . . .
H35A H 0.882247 0.552827 0.005908 0.041 Uiso 1 1 calc R U . . .
C36 C 0.8710(3) 0.57655(16) 0.11536(16) 0.0259(7) Uani 1 1 d . . . . .
H36A H 0.872168 0.624337 0.108879 0.031 Uiso 1 1 calc R U . . .
C41 C 0.4787(3) 0.71272(15) 0.24519(17) 0.0234(7) Uani 1 1 d . . . . .
C42 C 0.4914(3) 0.73703(15) 0.31824(18) 0.0273(7) Uani 1 1 d . . . . .
H42A H 0.537448 0.711850 0.357025 0.033 Uiso 1 1 calc R U . . .
C43 C 0.4376(3) 0.79777(16) 0.3353(2) 0.0372(9) Uani 1 1 d . . . . .
H43A H 0.445893 0.813509 0.385654 0.045 Uiso 1 1 calc R U . . .
C44 C 0.3727(3) 0.83482(17) 0.2797(2) 0.0448(10) Uani 1 1 d . . . . .
H44A H 0.335632 0.876164 0.291735 0.054 Uiso 1 1 calc R U . . .
C45 C 0.3605(3) 0.81285(18) 0.2067(2) 0.0414(10) Uani 1 1 d . . . . .
H45A H 0.316324 0.839326 0.168325 0.050 Uiso 1 1 calc R U . . .
C46 C 0.4128(3) 0.75188(17) 0.1889(2) 0.0326(8) Uani 1 1 d . . . . .
H46A H 0.403874 0.736685 0.138343 0.039 Uiso 1 1 calc R U . . .
C51 C 0.4206(3) 0.57259(15) 0.20160(15) 0.0204(7) Uani 1 1 d . . . . .
C52 C 0.3030(3) 0.59286(17) 0.17358(17) 0.0294(7) Uani 1 1 d . . . . .
H52A H 0.284550 0.639765 0.167944 0.035 Uiso 1 1 calc R U . . .
C53 C 0.2126(3) 0.54505(18) 0.15386(19) 0.0365(9) Uani 1 1 d . . . . .
H53A H 0.132491 0.559383 0.135383 0.044 Uiso 1 1 calc R U . . .
C54 C 0.2386(3) 0.47703(18) 0.16098(18) 0.0334(8) Uani 1 1 d . . . . .
H54A H 0.176886 0.444418 0.146643 0.040 Uiso 1 1 calc R U . . .
C55 C 0.3543(3) 0.45621(17) 0.18897(17) 0.0314(8) Uani 1 1 d . . . . .
H55A H 0.372114 0.409234 0.194454 0.038 Uiso 1 1 calc R U . . .
C56 C 0.4440(3) 0.50355(15) 0.20897(17) 0.0265(7) Uani 1 1 d . . . . .
H56A H 0.523396 0.488680 0.228183 0.032 Uiso 1 1 calc R U . . .
C61 C 0.5933(3) 0.64836(16) 0.13183(16) 0.0242(7) Uani 1 1 d . . . . .
C62 C 0.6507(3) 0.70904(17) 0.11844(18) 0.0295(8) Uani 1 1 d . . . . .
H62A H 0.665992 0.741467 0.157587 0.035 Uiso 1 1 calc R U . . .
C63 C 0.6861(3) 0.72291(19) 0.04851(19) 0.0384(9) Uani 1 1 d . . . . .
H63A H 0.724750 0.764659 0.039855 0.046 Uiso 1 1 calc R U . . .
C64 C 0.6647(3) 0.6756(2) -0.00825(19) 0.0457(10) Uani 1 1 d . . . . .
H64A H 0.689077 0.684611 -0.056061 0.055 Uiso 1 1 calc R U . . .
C65 C 0.6080(3) 0.6150(2) 0.00440(19) 0.0452(10) Uani 1 1 d . . . . .
H65A H 0.593195 0.582670 -0.034858 0.054 Uiso 1 1 calc R U . . .
C66 C 0.5724(3) 0.60115(18) 0.07425(17) 0.0338(8) Uani 1 1 d . . . . .
H66A H 0.533732 0.559349 0.082618 0.041 Uiso 1 1 calc R U . . .
Cl1 Cl 0.86405(6) 0.40748(4) 0.40996(4) 0.02464(16) Uani 1 1 d . . . . .
Cl2 Cl 0.98472(14) 0.78434(8) 0.48725(10) 0.0631(4) Uani 0.855(2) 1 d D U P A 1
Cl3 Cl 1.24877(13) 0.78602(8) 0.49572(8) 0.0764(5) Uani 0.855(2) 1 d D U P A 1
C1S C 1.1146(4) 0.7400(3) 0.4689(3) 0.0538(14) Uani 0.855(2) 1 d D U P A 1
H1SA H 1.108019 0.729826 0.414552 0.065 Uiso 0.855(2) 1 calc R U P A 1
H1SB H 1.118802 0.696310 0.496227 0.065 Uiso 0.855(2) 1 calc R U P A 1
Cl2A Cl 1.0522(16) 0.7977(7) 0.5209(8) 0.120(4) Uani 0.145(2) 1 d D U P A 2
Cl3A Cl 1.1576(7) 0.7336(3) 0.3995(4) 0.055(2) Uani 0.145(2) 1 d D U P A 2
C1SA C 1.158(3) 0.7388(19) 0.4968(8) 0.071(4) Uani 0.145(2) 1 d D U P A 2
H1SC H 1.139007 0.693656 0.516436 0.086 Uiso 0.145(2) 1 calc R U P A 2
H1SD H 1.240267 0.751909 0.520508 0.086 Uiso 0.145(2) 1 calc R U P A 2

loop_
_atom_site_aniso_label
_atom_site_aniso_U_11
_atom_site_aniso_U_22
_atom_site_aniso_U_33
_atom_site_aniso_U_23
_atom_site_aniso_U_13
_atom_site_aniso_U_12
Rh1 0.01262(11) 0.01926(11) 0.01594(11) 0.00142(10) 0.00260(8) 0.00155(10)
P1 0.0139(4) 0.0196(4) 0.0190(4) 0.0001(3) 0.0042(3) -0.0002(3)
P2 0.0158(4) 0.0240(4) 0.0177(4) 0.0023(3) 0.0019(3) 0.0020(3)
N1 0.0145(13) 0.0178(13) 0.0176(13) -0.0009(10) 0.0026(10) 0.0029(11)
N2 0.0172(13) 0.0195(13) 0.0193(12) -0.0002(10) 0.0056(10) 0.0012(10)
C1 0.0116(15) 0.0290(16) 0.0251(17) -0.0003(13) 0.0033(13) 0.0003(12)
C2 0.0148(15) 0.0296(17) 0.0215(15) -0.0004(13) 0.0008(12) -0.0010(13)
C3 0.0180(15) 0.0214(15) 0.0157(15) 0.0022(11) 0.0035(13) -0.0005(12)
C4 0.0237(17) 0.0302(18) 0.0214(16) -0.0001(13) 0.0002(14) -0.0023(13)
C5 0.038(2) 0.045(2) 0.0151(15) -0.0052(15) 0.0016(14) -0.0033(17)
C6 0.0346(19) 0.043(2) 0.0181(16) -0.0044(15) 0.0100(14) -0.0013(17)
C7 0.0251(16) 0.0216(15) 0.0213(15) -0.0024(13) 0.0084(13) -0.0008(13)
C8 0.0291(17) 0.0281(16) 0.0253(16) -0.0009(14) 0.0146(14) 0.0009(15)
C9 0.0174(15) 0.0305(17) 0.0315(17) 0.0027(15) 0.0096(14) 0.0007(14)
C10 0.0182(16) 0.0253(16) 0.0232(15) 0.0015(13) 0.0022(13) 0.0012(13)
C11 0.0216(16) 0.0144(15) 0.0185(15) 0.0006(11) 0.0041(13) -0.0007(12)
C21 0.0202(16) 0.0235(16) 0.0226(16) 0.0003(13) 0.0029(13) -0.0031(13)
C22 0.033(2) 0.035(2) 0.058(2) -0.0048(18) 0.0195(19) -0.0088(16)
C23 0.044(2) 0.047(2) 0.066(3) -0.001(2) 0.021(2) -0.022(2)
C24 0.061(3) 0.030(2) 0.053(3) 0.0025(18) 0.003(2) -0.019(2)
C25 0.057(3) 0.0220(18) 0.055(2) -0.0021(17) 0.012(2) -0.0021(17)
C26 0.034(2) 0.0257(17) 0.0315(18) -0.0018(14) 0.0071(15) -0.0023(15)
C31 0.0134(15) 0.0223(15) 0.0213(16) -0.0013(12) 0.0056(13) 0.0009(12)
C32 0.0346(19) 0.0282(17) 0.0245(17) -0.0009(13) 0.0078(15) -0.0043(15)
C33 0.049(2) 0.0271(18) 0.037(2) -0.0078(16) 0.0116(18) -0.0019(17)
C34 0.046(2) 0.041(2) 0.0285(19) -0.0126(16) 0.0110(17) 0.0007(17)
C35 0.036(2) 0.046(2) 0.0221(17) -0.0018(15) 0.0119(15) 0.0049(17)
C36 0.0260(18) 0.0291(18) 0.0244(17) 0.0000(13) 0.0101(14) 0.0015(14)
C41 0.0142(16) 0.0231(16) 0.0335(18) 0.0047(14) 0.0052(14) 0.0014(13)
C42 0.0259(18) 0.0242(17) 0.0321(18) 0.0015(14) 0.0052(15) -0.0001(14)
C43 0.033(2) 0.0277(19) 0.052(2) -0.0077(17) 0.0130(18) -0.0001(16)
C44 0.029(2) 0.0232(18) 0.085(3) 0.003(2) 0.019(2) 0.0037(15)
C45 0.0199(18) 0.034(2) 0.070(3) 0.025(2) 0.0053(18) 0.0060(16)
C46 0.0213(17) 0.0359(19) 0.040(2) 0.0133(16) 0.0001(15) 0.0034(15)
C51 0.0183(16) 0.0288(17) 0.0142(15) -0.0013(12) 0.0027(13) -0.0015(13)
C52 0.0209(17) 0.0306(16) 0.0360(18) -0.0037(16) 0.0009(14) 0.0029(15)
C53 0.0192(18) 0.047(2) 0.041(2) -0.0028(17) -0.0029(16) 0.0026(16)
C54 0.0283(19) 0.044(2) 0.0273(18) -0.0041(16) 0.0028(15) -0.0133(16)
C55 0.040(2) 0.0301(18) 0.0233(18) 0.0024(14) 0.0019(16) -0.0044(15)
C56 0.0241(17) 0.0304(18) 0.0240(17) 0.0008(14) -0.0007(14) 0.0021(14)
C61 0.0160(16) 0.0394(19) 0.0168(15) 0.0039(14) 0.0009(13) 0.0040(14)
C62 0.0227(17) 0.038(2) 0.0281(18) 0.0095(15) 0.0027(15) 0.0042(15)
C63 0.030(2) 0.054(2) 0.032(2) 0.0163(18) 0.0075(16) -0.0002(17)
C64 0.040(2) 0.077(3) 0.0219(19) 0.0163(19) 0.0083(17) 0.001(2)
C65 0.042(2) 0.074(3) 0.0194(18) -0.0078(18) 0.0054(17) -0.004(2)
C66 0.0303(18) 0.048(2) 0.0227(16) -0.0011(16) 0.0025(14) -0.0057(17)
Cl1 0.0192(4) 0.0224(4) 0.0322(4) -0.0037(3) 0.0029(3) 0.0012(3)
Cl2 0.0626(10) 0.0585(9) 0.0713(11) -0.0002(7) 0.0208(8) 0.0125(8)
Cl3 0.0678(10) 0.0770(10) 0.0794(10) 0.0317(8) -0.0101(8) -0.0139(8)
C1S 0.067(4) 0.037(2) 0.057(3) 0.003(3) 0.004(3) 0.003(3)
Cl2A 0.166(10) 0.093(7) 0.112(8) 0.008(7) 0.056(7) 0.006(8)
Cl3A 0.064(5) 0.041(4) 0.063(5) 0.020(3) 0.022(4) 0.010(3)
C1SA 0.085(8) 0.052(7) 0.077(8) 0.019(8) 0.007(8) -0.002(8)

loop_
_atom_type_symbol
_atom_type_description
_atom_type_scat_dispersion_real
_atom_type_scat_dispersion_imag
_atom_type_scat_source
C C 0.0033 0.0016 'International Tables Vol C Tables 4.2.6.8 and 6.1.1.4'
H H 0.0000 0.0000 'International Tables Vol C Tables 4.2.6.8 and 6.1.1.4'
N N 0.0061 0.0033 'International Tables Vol C Tables 4.2.6.8 and 6.1.1.4'
P P 0.1023 0.0942 'International Tables Vol C Tables 4.2.6.8 and 6.1.1.4'
Cl Cl 0.1484 0.1585 'International Tables Vol C Tables 4.2.6.8 and 6.1.1.4'
Rh Rh -1.1178 0.9187 'International Tables Vol C Tables 4.2.6.8 and 6.1.1.4'

loop_
_geom_angle_atom_site_label_1
_geom_angle_atom_site_label_2
_geom_angle_atom_site_label_3
_geom_angle
_geom_angle_site_symmetry_1
_geom_angle_site_symmetry_3
_geom_angle_publ_flag
N1 Rh1 N2 79.44(9) . . ?
N1 Rh1 P1 84.40(7) . . ?
N2 Rh1 P1 163.51(6) . . ?
N1 Rh1 P2 176.62(7) . . ?
N2 Rh1 P2 98.47(6) . . ?
P1 Rh1 P2 97.52(3) . . ?
C31 P1 C21 106.71(13) . . ?
C31 P1 C1 104.20(13) . . ?
C21 P1 C1 102.17(14) . . ?
C31 P1 Rh1 120.51(9) . . ?
C21 P1 Rh1 117.91(10) . . ?
C1 P1 Rh1 102.64(9) . . ?
C41 P2 C51 105.21(13) . . ?
C41 P2 C61 100.66(14) . . ?
C51 P2 C61 100.98(13) . . ?
C41 P2 Rh1 113.18(10) . . ?
C51 P2 Rh1 111.39(10) . . ?
C61 P2 Rh1 123.35(10) . . ?
C3 N1 C2 116.1(2) . . ?
C3 N1 Rh1 109.80(17) . . ?
C2 N1 Rh1 113.57(17) . . ?
C3 N1 H1N 106(2) . . ?
C2 N1 H1N 106(2) . . ?
Rh1 N1 H1N 104.6(19) . . ?
C10 N2 C11 117.3(2) . . ?
C10 N2 Rh1 130.91(19) . . ?
C11 N2 Rh1 111.11(17) . . ?
C2 C1 P1 107.89(19) . . ?
C2 C1 H1A 110.1 . . ?
P1 C1 H1A 110.1 . . ?
C2 C1 H1B 110.1 . . ?
P1 C1 H1B 110.1 . . ?
H1A C1 H1B 108.4 . . ?
N1 C2 C1 107.0(2) . . ?
N1 C2 H2A 110.3 . . ?
C1 C2 H2A 110.3 . . ?
N1 C2 H2B 110.3 . . ?
C1 C2 H2B 110.3 . . ?
H2A C2 H2B 108.6 . . ?
C4 C3 C11 119.8(3) . . ?
C4 C3 N1 124.3(3) . . ?
C11 C3 N1 115.8(2) . . ?
C3 C4 C5 120.1(3) . . ?
C3 C4 H4A 119.9 . . ?
C5 C4 H4A 119.9 . . ?
C6 C5 C4 120.9(3) . . ?
C6 C5 H5A 119.5 . . ?
C4 C5 H5A 119.5 . . ?
C5 C6 C7 120.5(3) . . ?
C5 C6 H6A 119.8 . . ?
C7 C6 H6A 119.8 . . ?
C8 C7 C6 123.4(3) . . ?
C8 C7 C11 117.9(3) . . ?
C6 C7 C11 118.7(3) . . ?
C9 C8 C7 119.6(3) . . ?
C9 C8 H8A 120.2 . . ?
C7 C8 H8A 120.2 . . ?
C8 C9 C10 119.7(3) . . ?
C8 C9 H9A 120.1 . . ?
C10 C9 H9A 120.1 . . ?
N2 C10 C9 123.7(3) . . ?
N2 C10 H10A 118.1 . . ?
C9 C10 H10A 118.1 . . ?
N2 C11 C3 118.5(2) . . ?
N2 C11 C7 121.7(3) . . ?
C3 C11 C7 119.8(3) . . ?
C26 C21 C22 118.2(3) . . ?
C26 C21 P1 118.6(2) . . ?
C22 C21 P1 123.1(2) . . ?
C23 C22 C21 120.4(3) . . ?
C23 C22 H22A 119.8 . . ?
C21 C22 H22A 119.8 . . ?
C24 C23 C22 120.3(4) . . ?
C24 C23 H23A 119.8 . . ?
C22 C23 H23A 119.8 . . ?
C23 C24 C25 120.0(3) . . ?
C23 C24 H24A 120.0 . . ?
C25 C24 H24A 120.0 . . ?
C24 C25 C26 120.6(3) . . ?
C24 C25 H25A 119.7 . . ?
C26 C25 H25A 119.7 . . ?
C21 C26 C25 120.5(3) . . ?
C21 C26 H26A 119.7 . . ?
C25 C26 H26A 119.7 . . ?
C36 C31 C32 118.7(3) . . ?
C36 C31 P1 123.8(2) . . ?
C32 C31 P1 117.3(2) . . ?
C33 C32 C31 120.7(3) . . ?
C33 C32 H32A 119.7 . . ?
C31 C32 H32A 119.7 . . ?
C34 C33 C32 120.3(3) . . ?
C34 C33 H33A 119.8 . . ?
C32 C33 H33A 119.8 . . ?
C35 C34 C33 119.7(3) . . ?
C35 C34 H34A 120.1 . . ?
C33 C34 H34A 120.1 . . ?
C34 C35 C36 120.3(3) . . ?
C34 C35 H35A 119.8 . . ?
C36 C35 H35A 119.8 . . ?
C31 C36 C35 120.2(3) . . ?
C31 C36 H36A 119.9 . . ?
C35 C36 H36A 119.9 . . ?
C42 C41 C46 118.2(3) . . ?
C42 C41 P2 119.3(2) . . ?
C46 C41 P2 122.4(3) . . ?
C41 C42 C43 120.8(3) . . ?
C41 C42 H42A 119.6 . . ?
C43 C42 H42A 119.6 . . ?
C44 C43 C42 120.0(3) . . ?
C44 C43 H43A 120.0 . . ?
C42 C43 H43A 120.0 . . ?
C43 C44 C45 120.6(3) . . ?
C43 C44 H44A 119.7 . . ?
C45 C44 H44A 119.7 . . ?
C44 C45 C46 120.0(3) . . ?
C44 C45 H45A 120.0 . . ?
C46 C45 H45A 120.0 . . ?
C45 C46 C41 120.3(3) . . ?
C45 C46 H46A 119.9 . . ?
C41 C46 H46A 119.9 . . ?
C56 C51 C52 118.0(3) . . ?
C56 C51 P2 117.7(2) . . ?
C52 C51 P2 124.2(2) . . ?
C53 C52 C51 120.5(3) . . ?
C53 C52 H52A 119.7 . . ?
C51 C52 H52A 119.7 . . ?
C54 C53 C52 120.2(3) . . ?
C54 C53 H53A 119.9 . . ?
C52 C53 H53A 119.9 . . ?
C53 C54 C55 119.9(3) . . ?
C53 C54 H54A 120.0 . . ?
C55 C54 H54A 120.0 . . ?
C56 C55 C54 120.0(3) . . ?
C56 C55 H55A 120.0 . . ?
C54 C55 H55A 120.0 . . ?
C55 C56 C51 121.3(3) . . ?
C55 C56 H56A 119.3 . . ?
C51 C56 H56A 119.3 . . ?
C66 C61 C62 119.0(3) . . ?
C66 C61 P2 121.2(2) . . ?
C62 C61 P2 119.8(2) . . ?
C61 C62 C63 120.9(3) . . ?
C61 C62 H62A 119.5 . . ?
C63 C62 H62A 119.5 . . ?
C64 C63 C62 119.5(3) . . ?
C64 C63 H63A 120.2 . . ?
C62 C63 H63A 120.2 . . ?
C63 C64 C65 120.1(3) . . ?
C63 C64 H64A 120.0 . . ?
C65 C64 H64A 120.0 . . ?
C64 C65 C66 120.4(3) . . ?
C64 C65 H65A 119.8 . . ?
C66 C65 H65A 119.8 . . ?
C61 C66 C65 120.1(3) . . ?
C61 C66 H66A 120.0 . . ?
C65 C66 H66A 120.0 . . ?
Cl2 C1S Cl3 112.1(3) . . ?
Cl2 C1S H1SA 109.2 . . ?
Cl3 C1S H1SA 109.2 . . ?
Cl2 C1S H1SB 109.2 . . ?
Cl3 C1S H1SB 109.2 . . ?
H1SA C1S H1SB 107.9 . . ?
Cl2A C1SA Cl3A 111.8(10) . . ?
Cl2A C1SA H1SC 109.3 . . ?
Cl3A C1SA H1SC 109.3 . . ?
Cl2A C1SA H1SD 109.3 . . ?
Cl3A C1SA H1SD 109.3 . . ?
H1SC C1SA H1SD 107.9 . . ?

loop_
_geom_bond_atom_site_label_1
_geom_bond_atom_site_label_2
_geom_bond_distance
_geom_bond_site_symmetry_2
_geom_bond_publ_flag
Rh1 N1 2.114(2) . ?
Rh1 N2 2.122(2) . ?
Rh1 P1 2.1979(8) . ?
Rh1 P2 2.2306(8) . ?
P1 C31 1.824(3) . ?
P1 C21 1.824(3) . ?
P1 C1 1.847(3) . ?
P2 C41 1.838(3) . ?
P2 C51 1.840(3) . ?
P2 C61 1.846(3) . ?
N1 C3 1.445(3) . ?
N1 C2 1.490(4) . ?
N1 H1N 0.85(3) . ?
N2 C10 1.327(3) . ?
N2 C11 1.387(3) . ?
C1 C2 1.520(4) . ?
C1 H1A 0.9900 . ?
C1 H1B 0.9900 . ?
C2 H2A 0.9900 . ?
C2 H2B 0.9900 . ?
C3 C4 1.369(4) . ?
C3 C11 1.412(4) . ?
C4 C5 1.411(4) . ?
C4 H4A 0.9500 . ?
C5 C6 1.359(4) . ?
C5 H5A 0.9500 . ?
C6 C7 1.411(4) . ?
C6 H6A 0.9500 . ?
C7 C8 1.409(4) . ?
C7 C11 1.417(4) . ?
C8 C9 1.354(4) . ?
C8 H8A 0.9500 . ?
C9 C10 1.396(4) . ?
C9 H9A 0.9500 . ?
C10 H10A 0.9500 . ?
C21 C26 1.382(4) . ?
C21 C22 1.391(4) . ?
C22 C23 1.390(5) . ?
C22 H22A 0.9500 . ?
C23 C24 1.357(5) . ?
C23 H23A 0.9500 . ?
C24 C25 1.364(5) . ?
C24 H24A 0.9500 . ?
C25 C26 1.384(4) . ?
C25 H25A 0.9500 . ?
C26 H26A 0.9500 . ?
C31 C36 1.387(4) . ?
C31 C32 1.393(4) . ?
C32 C33 1.381(4) . ?
C32 H32A 0.9500 . ?
C33 C34 1.379(5) . ?
C33 H33A 0.9500 . ?
C34 C35 1.376(5) . ?
C34 H34A 0.9500 . ?
C35 C36 1.395(4) . ?
C35 H35A 0.9500 . ?
C36 H36A 0.9500 . ?
C41 C42 1.388(4) . ?
C41 C46 1.402(4) . ?
C42 C43 1.390(4) . ?
C42 H42A 0.9500 . ?
C43 C44 1.366(5) . ?
C43 H43A 0.9500 . ?
C44 C45 1.373(5) . ?
C44 H44A 0.9500 . ?
C45 C46 1.390(5) . ?
C45 H45A 0.9500 . ?
C46 H46A 0.9500 . ?
C51 C56 1.389(4) . ?
C51 C52 1.395(4) . ?
C52 C53 1.389(4) . ?
C52 H52A 0.9500 . ?
C53 C54 1.375(5) . ?
C53 H53A 0.9500 . ?
C54 C55 1.379(4) . ?
C54 H54A 0.9500 . ?
C55 C56 1.378(4) . ?
C55 H55A 0.9500 . ?
C56 H56A 0.9500 . ?
C61 C66 1.390(4) . ?
C61 C62 1.391(4) . ?
C62 C63 1.391(4) . ?
C62 H62A 0.9500 . ?
C63 C64 1.381(5) . ?
C63 H63A 0.9500 . ?
C64 C65 1.382(5) . ?
C64 H64A 0.9500 . ?
C65 C66 1.391(4) . ?
C65 H65A 0.9500 . ?
C66 H66A 0.9500 . ?
Cl2 C1S 1.752(5) . ?
Cl3 C1S 1.757(5) . ?
C1S H1SA 0.9900 . ?
C1S H1SB 0.9900 . ?
Cl2A C1SA 1.744(11) . ?
Cl3A C1SA 1.752(11) . ?
C1SA H1SC 0.9900 . ?
C1SA H1SD 0.9900 . ?

loop_
_geom_hbond_atom_site_label_D
_geom_hbond_atom_site_label_H
_geom_hbond_atom_site_label_A
_geom_hbond_distance_DH
_geom_hbond_distance_HA
_geom_hbond_distance_DA
_geom_hbond_angle_DHA
_geom_hbond_site_symmetry_A
N1 H1N Cl1 0.85(3) 2.29(3) 3.118(3) 164(3) .

loop_
_geom_torsion_atom_site_label_1
_geom_torsion_atom_site_label_2
_geom_torsion_atom_site_label_3
_geom_torsion_atom_site_label_4
_geom_torsion
_geom_torsion_site_symmetry_1
_geom_torsion_site_symmetry_2
_geom_torsion_site_symmetry_3
_geom_torsion_site_symmetry_4
_geom_torsion_publ_flag
C31 P1 C1 C2 -157.9(2) . . . . ?
C21 P1 C1 C2 91.2(2) . . . . ?
Rh1 P1 C1 C2 -31.5(2) . . . . ?
C3 N1 C2 C1 -179.3(2) . . . . ?
Rh1 N1 C2 C1 -50.6(3) . . . . ?
P1 C1 C2 N1 52.0(3) . . . . ?
C2 N1 C3 C4 -31.4(4) . . . . ?
Rh1 N1 C3 C4 -161.8(2) . . . . ?
C2 N1 C3 C11 151.2(2) . . . . ?
Rh1 N1 C3 C11 20.7(3) . . . . ?
C11 C3 C4 C5 2.1(4) . . . . ?
N1 C3 C4 C5 -175.3(3) . . . . ?
C3 C4 C5 C6 0.4(5) . . . . ?
C4 C5 C6 C7 -1.1(5) . . . . ?
C5 C6 C7 C8 179.2(3) . . . . ?
C5 C6 C7 C11 -0.8(5) . . . . ?
C6 C7 C8 C9 179.8(3) . . . . ?
C11 C7 C8 C9 -0.3(4) . . . . ?
C7 C8 C9 C10 -2.1(5) . . . . ?
C11 N2 C10 C9 1.0(4) . . . . ?
Rh1 N2 C10 C9 -168.9(2) . . . . ?
C8 C9 C10 N2 1.8(5) . . . . ?
C10 N2 C11 C3 176.4(3) . . . . ?
Rh1 N2 C11 C3 -11.8(3) . . . . ?
C10 N2 C11 C7 -3.4(4) . . . . ?
Rh1 N2 C11 C7 168.4(2) . . . . ?
C4 C3 C11 N2 176.3(3) . . . . ?
N1 C3 C11 N2 -6.2(4) . . . . ?
C4 C3 C11 C7 -3.9(4) . . . . ?
N1 C3 C11 C7 173.7(2) . . . . ?
C8 C7 C11 N2 3.1(4) . . . . ?
C6 C7 C11 N2 -176.9(3) . . . . ?
C8 C7 C11 C3 -176.7(3) . . . . ?
C6 C7 C11 C3 3.2(4) . . . . ?
C31 P1 C21 C26 145.7(2) . . . . ?
C1 P1 C21 C26 -105.2(3) . . . . ?
Rh1 P1 C21 C26 6.3(3) . . . . ?
C31 P1 C21 C22 -37.7(3) . . . . ?
C1 P1 C21 C22 71.4(3) . . . . ?
Rh1 P1 C21 C22 -177.0(2) . . . . ?
C26 C21 C22 C23 -3.3(5) . . . . ?
P1 C21 C22 C23 -179.9(3) . . . . ?
C21 C22 C23 C24 2.3(6) . . . . ?
C22 C23 C24 C25 0.8(6) . . . . ?
C23 C24 C25 C26 -2.8(6) . . . . ?
C22 C21 C26 C25 1.3(5) . . . . ?
P1 C21 C26 C25 178.1(3) . . . . ?
C24 C25 C26 C21 1.7(5) . . . . ?
C21 P1 C31 C36 -23.9(3) . . . . ?
C1 P1 C31 C36 -131.5(3) . . . . ?
Rh1 P1 C31 C36 114.2(2) . . . . ?
C21 P1 C31 C32 161.5(2) . . . . ?
C1 P1 C31 C32 53.9(3) . . . . ?
Rh1 P1 C31 C32 -60.4(3) . . . . ?
C36 C31 C32 C33 1.3(5) . . . . ?
P1 C31 C32 C33 176.2(3) . . . . ?
C31 C32 C33 C34 -0.7(5) . . . . ?
C32 C33 C34 C35 -0.1(5) . . . . ?
C33 C34 C35 C36 0.4(5) . . . . ?
C32 C31 C36 C35 -1.0(4) . . . . ?
P1 C31 C36 C35 -175.5(2) . . . . ?
C34 C35 C36 C31 0.2(5) . . . . ?
C51 P2 C41 C42 110.3(2) . . . . ?
C61 P2 C41 C42 -145.1(2) . . . . ?
Rh1 P2 C41 C42 -11.5(3) . . . . ?
C51 P2 C41 C46 -70.0(3) . . . . ?
C61 P2 C41 C46 34.5(3) . . . . ?
Rh1 P2 C41 C46 168.1(2) . . . . ?
C46 C41 C42 C43 1.6(5) . . . . ?
P2 C41 C42 C43 -178.7(2) . . . . ?
C41 C42 C43 C44 -1.0(5) . . . . ?
C42 C43 C44 C45 -0.4(5) . . . . ?
C43 C44 C45 C46 1.0(5) . . . . ?
C44 C45 C46 C41 -0.3(5) . . . . ?
C42 C41 C46 C45 -1.0(5) . . . . ?
P2 C41 C46 C45 179.4(2) . . . . ?
C41 P2 C51 C56 -158.4(2) . . . . ?
C61 P2 C51 C56 97.2(2) . . . . ?
Rh1 P2 C51 C56 -35.4(3) . . . . ?
C41 P2 C51 C52 24.4(3) . . . . ?
C61 P2 C51 C52 -79.9(3) . . . . ?
Rh1 P2 C51 C52 147.4(2) . . . . ?
C56 C51 C52 C53 0.0(5) . . . . ?
P2 C51 C52 C53 177.2(2) . . . . ?
C51 C52 C53 C54 -0.7(5) . . . . ?
C52 C53 C54 C55 1.1(5) . . . . ?
C53 C54 C55 C56 -0.7(5) . . . . ?
C54 C55 C56 C51 0.0(5) . . . . ?
C52 C51 C56 C55 0.3(5) . . . . ?
P2 C51 C56 C55 -177.0(2) . . . . ?
C41 P2 C61 C66 -135.4(3) . . . . ?
C51 P2 C61 C66 -27.5(3) . . . . ?
Rh1 P2 C61 C66 97.4(3) . . . . ?
C41 P2 C61 C62 45.6(3) . . . . ?
C51 P2 C61 C62 153.6(2) . . . . ?
Rh1 P2 C61 C62 -81.5(3) . . . . ?
C66 C61 C62 C63 0.5(5) . . . . ?
P2 C61 C62 C63 179.5(2) . . . . ?
C61 C62 C63 C64 -0.5(5) . . . . ?
C62 C63 C64 C65 0.3(5) . . . . ?
C63 C64 C65 C66 -0.2(6) . . . . ?
C62 C61 C66 C65 -0.4(5) . . . . ?
P2 C61 C66 C65 -179.4(3) . . . . ?
C64 C65 C66 C61 0.3(5) . . . . ?
